data_1576916
loop_
_publ_author_name
'Mahawar, Pritam'
'Wang, Ganping'
'Ward, Robert J.'
'Kelley, Steven P.'
'Maron, Laurent'
'Walensky, Justin R.'

_publ_section_title
;
 Unusual bonding situations in Th(iv) and U(iv)-Al(iii) pnictogen
 complexes.
;
_journal_issue 18
_journal_name_full 'Chemical science'
_journal_page_first 9158
_journal_page_last 9167
_journal_paper_doi 10.1039/d5sc09143h
_journal_volume 17
_journal_year 2026
_chemical_formula_moiety 'C36 H48 N2 O Th, 0.5(C4 H10 O)'
_chemical_formula_sum 'C38 H53 N2 O1.5 Th'
_chemical_formula_weight 793.86
_chemical_properties_physical Air-sensitive,Moisture-sensitive,Radioactive
_space_group_crystal_system triclinic
_space_group_IT_number 2
_space_group_name_Hall '-P 1'
_space_group_name_H-M_alt 'P -1'
_atom_sites_solution_hydrogens geom
_atom_sites_solution_primary dual
_atom_sites_solution_secondary difmap
_audit_creation_method SHELXL-2019/3
_audit_update_record
;
2025-11-10 deposited with the CCDC.	2026-03-10 downloaded from the CCDC.
;
_cell_angle_alpha 64.432(2)
_cell_angle_beta 76.131(2)
_cell_angle_gamma 81.670(2)
_cell_formula_units_Z 4
_cell_length_a 10.7992(5)
_cell_length_b 18.7301(9)
_cell_length_c 19.8590(10)
_cell_measurement_reflns_used 9084
_cell_measurement_temperature 173(2)
_cell_measurement_theta_max 28.23
_cell_measurement_theta_min 2.41
_cell_volume 3513.9(3)
_computing_cell_refinement 'Bruker Apex4 V.2022.1-1/SAINT V8.40B'
_computing_data_collection 'Bruker Apex4 V.2022.1-1'
_computing_data_reduction 'Bruker Apex4 V.2022.1-1/SAINT V8.40B'
_computing_molecular_graphics 'Olex2 (Dolomanov et al., 2009)'
_computing_publication_material 'Olex2 (Dolomanov et al., 2009)'
_computing_structure_refinement 'SHELXL-2019/2 (Sheldrick, 2019)'
_diffrn_ambient_temperature 173(2)
_diffrn_measured_fraction_theta_full 0.999
_diffrn_measured_fraction_theta_max 0.998
_diffrn_measurement_device_type 'Bruker Photon II CMOS area detector'
_diffrn_measurement_method 'shutterless omega and phi scans'
_diffrn_radiation_type MoK\a
_diffrn_radiation_wavelength 0.71073
_diffrn_reflns_av_R_equivalents 0.0487
_diffrn_reflns_av_unetI/netI 0.0303
_diffrn_reflns_Laue_measured_fraction_full 0.999
_diffrn_reflns_Laue_measured_fraction_max 0.998
_diffrn_reflns_limit_h_max 14
_diffrn_reflns_limit_h_min -14
_diffrn_reflns_limit_k_max 24
_diffrn_reflns_limit_k_min -24
_diffrn_reflns_limit_l_max 26
_diffrn_reflns_limit_l_min -26
_diffrn_reflns_number 153634
_diffrn_reflns_point_group_measured_fraction_full 0.999
_diffrn_reflns_point_group_measured_fraction_max 0.998
_diffrn_reflns_theta_full 25.242
_diffrn_reflns_theta_max 28.320
_diffrn_reflns_theta_min 1.207
_diffrn_source 'Incoatec IMuS microfocus Mo tube'
_exptl_absorpt_coefficient_mu 4.275
_exptl_absorpt_correction_T_max 0.4311
_exptl_absorpt_correction_T_min 0.3462
_exptl_absorpt_correction_type multi-scan
_exptl_absorpt_process_details 'Bruker AXScale'
_exptl_crystal_colour yellow
_exptl_crystal_density_diffrn 1.501
_exptl_crystal_description prism
_exptl_crystal_F_000 1588
_exptl_crystal_recrystallization_method 'Re-crystallisation from solvent: diethyl ether, pentane'
_exptl_crystal_size_max 0.080
_exptl_crystal_size_mid 0.040
_exptl_crystal_size_min 0.040
_refine_diff_density_max 3.074
_refine_diff_density_min -1.351
_refine_diff_density_rms 0.118
_refine_ls_extinction_method none
_refine_ls_goodness_of_fit_ref 1.077
_refine_ls_hydrogen_treatment constr
_refine_ls_matrix_type full
_refine_ls_number_parameters 788
_refine_ls_number_reflns 17463
_refine_ls_number_restraints 0
_refine_ls_restrained_S_all 1.077
_refine_ls_R_factor_all 0.0494
_refine_ls_R_factor_gt 0.0296
_refine_ls_shift/su_max 0.002
_refine_ls_shift/su_mean 0.000
_refine_ls_structure_factor_coef Fsqd
_refine_ls_weighting_details 'w=1/[\s^2^(Fo^2^)+(0.0075P)^2^+10.6657P] where P=(Fo^2^+2Fc^2^)/3'
_refine_ls_weighting_scheme calc
_refine_ls_wR_factor_gt 0.0529
_refine_ls_wR_factor_ref 0.0622
_reflns_Friedel_coverage 0.000
_reflns_number_gt 13721
_reflns_number_total 17463
_reflns_threshold_expression 'I > 2\s(I)'
_cod_data_source_file d5sc09143h2.cif
_cod_data_source_block 7b
_cod_depositor_comments 'Adding full bibliography for 1576910--1576917.cif.'
_cod_original_formula_sum 'C38 H53 N2 O1.50 Th'
_cod_database_code 1576916
_shelx_shelxl_version_number 2019/3
_shelx_space_group_comment
; 
The symmetry employed for this shelxl refinement is uniquely defined 
by the following loop, which should always be used as a source of 
symmetry information in preference to the above space-group names. 
They are only intended as comments. 
;
_shelx_estimated_absorpt_t_min 0.726
_shelx_estimated_absorpt_t_max 0.848

loop_
_space_group_symop_operation_xyz
'x, y, z'
'-x, -y, -z'

loop_
_atom_site_label
_atom_site_type_symbol
_atom_site_fract_x
_atom_site_fract_y
_atom_site_fract_z
_atom_site_U_iso_or_equiv
_atom_site_adp_type
_atom_site_occupancy
_atom_site_site_symmetry_order
_atom_site_calc_flag
_atom_site_refinement_flags_posn
_atom_site_refinement_flags_adp
_atom_site_refinement_flags_occupancy
_atom_site_disorder_assembly
_atom_site_disorder_group
Th1 Th 0.56954(2) 0.82930(2) 0.24157(2) 0.02634(4) Uani 1 1 d . . . . .
Th2 Th 0.12063(2) 0.33539(2) 0.26105(2) 0.02326(4) Uani 1 1 d . . . . .
O1 O 0.4043(3) 0.87884(17) 0.32874(16) 0.0367(7) Uani 1 1 d . . . . .
O1S O 0.2058(5) 0.7796(3) -0.0443(3) 0.0987(16) Uani 1 1 d . . . . .
O2 O -0.0797(3) 0.38619(17) 0.32736(16) 0.0370(7) Uani 1 1 d . . . . .
N1 N 0.4378(3) 0.72360(19) 0.28332(19) 0.0329(7) Uani 1 1 d . . . . .
N2 N 0.5693(3) 0.7034(2) 0.2527(2) 0.0341(8) Uani 1 1 d . . . . .
N3 N 0.1625(3) 0.25631(19) 0.38281(18) 0.0312(7) Uani 1 1 d . . . . .
N4 N 0.2368(3) 0.22789(19) 0.32614(18) 0.0312(7) Uani 1 1 d . . . . .
C1 C 0.7043(4) 0.7682(2) 0.3622(2) 0.0322(9) Uani 1 1 d . . . . .
C1S C 0.1160(7) 0.8081(4) -0.0952(4) 0.088(2) Uani 1 1 d . . . . .
H1SA H 0.086206 0.762756 -0.099217 0.106 Uiso 1 1 calc R U . . .
H1SB H 0.158700 0.844030 -0.146676 0.106 Uiso 1 1 calc R U . . .
C2 C 0.7064(4) 0.8512(2) 0.3361(2) 0.0336(9) Uani 1 1 d . . . . .
C2S C 0.0078(6) 0.8500(5) -0.0666(5) 0.102(3) Uani 1 1 d . . . . .
H2SA H -0.053211 0.868185 -0.100831 0.154 Uiso 1 1 calc R U . . .
H2SB H 0.037324 0.895718 -0.064218 0.154 Uiso 1 1 calc R U . . .
H2SC H -0.033897 0.814327 -0.015589 0.154 Uiso 1 1 calc R U . . .
C3 C 0.7857(4) 0.8808(3) 0.2638(3) 0.0394(10) Uani 1 1 d . . . . .
C3S C 0.3018(7) 0.7288(4) -0.0592(4) 0.0805(19) Uani 1 1 d . . . . .
H3SA H 0.348938 0.754956 -0.112270 0.097 Uiso 1 1 calc R U . . .
H3SB H 0.264282 0.681086 -0.054077 0.097 Uiso 1 1 calc R U . . .
C4 C 0.8354(4) 0.8159(3) 0.2449(3) 0.0424(11) Uani 1 1 d . . . . .
C4S C 0.3905(6) 0.7051(4) -0.0070(4) 0.0816(19) Uani 1 1 d . . . . .
H4SA H 0.435027 0.751431 -0.016111 0.122 Uiso 1 1 calc R U . . .
H4SB H 0.453037 0.664955 -0.015763 0.122 Uiso 1 1 calc R U . . .
H4SC H 0.342988 0.683063 0.045669 0.122 Uiso 1 1 calc R U . . .
C5 C 0.7867(4) 0.7468(2) 0.3062(3) 0.0372(10) Uani 1 1 d . . . . .
C6 C 0.6392(5) 0.7117(3) 0.4388(3) 0.0536(13) Uani 1 1 d . . . . .
H6A H 0.703578 0.679534 0.468427 0.080 Uiso 1 1 calc R U . . .
H6B H 0.587532 0.676983 0.432408 0.080 Uiso 1 1 calc R U . . .
H6C H 0.584028 0.741481 0.465679 0.080 Uiso 1 1 calc R U . . .
C7 C 0.6507(5) 0.8972(3) 0.3832(3) 0.0504(12) Uani 1 1 d . . . . .
H7A H 0.628433 0.951669 0.349831 0.076 Uiso 1 1 calc R U . . .
H7B H 0.713421 0.897707 0.411392 0.076 Uiso 1 1 calc R U . . .
H7C H 0.573726 0.872139 0.419275 0.076 Uiso 1 1 calc R U . . .
C8 C 0.8277(6) 0.9655(3) 0.2215(3) 0.0647(16) Uani 1 1 d . . . . .
H8B H 0.887335 0.971295 0.173871 0.097 Uiso 1 1 calc R U . . .
H8C H 0.869993 0.978122 0.253236 0.097 Uiso 1 1 calc R U . . .
H8A H 0.752891 1.001660 0.210052 0.097 Uiso 1 1 calc R U . . .
C9 C 0.9371(5) 0.8179(4) 0.1772(3) 0.0718(17) Uani 1 1 d . . . . .
H9A H 0.908004 0.791149 0.151337 0.108 Uiso 1 1 calc R U . . .
H9B H 1.015727 0.790831 0.194531 0.108 Uiso 1 1 calc R U . . .
H9C H 0.953789 0.873088 0.141856 0.108 Uiso 1 1 calc R U . . .
C10 C 0.8263(5) 0.6622(3) 0.3184(3) 0.0587(14) Uani 1 1 d . . . . .
H10A H 0.869330 0.637056 0.361887 0.088 Uiso 1 1 calc R U . . .
H10B H 0.884873 0.661335 0.272623 0.088 Uiso 1 1 calc R U . . .
H10C H 0.750589 0.633113 0.328641 0.088 Uiso 1 1 calc R U . . .
C11 C 0.5791(5) 0.8794(3) 0.0847(2) 0.0423(11) Uani 1 1 d . . . . .
C12 C 0.6215(5) 0.9452(3) 0.0894(2) 0.0425(11) Uani 1 1 d . . . . .
C13 C 0.5147(5) 0.9793(2) 0.1250(2) 0.0407(10) Uani 1 1 d . . . . .
C14 C 0.4080(4) 0.9346(3) 0.1417(2) 0.0395(10) Uani 1 1 d . . . . .
C15 C 0.4474(4) 0.8730(3) 0.1167(2) 0.0400(10) Uani 1 1 d . . . . .
C16 C 0.6579(5) 0.8332(3) 0.0416(3) 0.0548(13) Uani 1 1 d . . . . .
H16A H 0.742374 0.819076 0.055058 0.082 Uiso 1 1 calc R U . . .
H16B H 0.667380 0.865779 -0.013307 0.082 Uiso 1 1 calc R U . . .
H16C H 0.615013 0.784863 0.054920 0.082 Uiso 1 1 calc R U . . .
C17 C 0.7469(5) 0.9822(3) 0.0478(3) 0.0613(14) Uani 1 1 d . . . . .
H17A H 0.763148 1.017611 0.069004 0.092 Uiso 1 1 calc R U . . .
H17B H 0.744415 1.012589 -0.006346 0.092 Uiso 1 1 calc R U . . .
H17C H 0.815121 0.940617 0.053321 0.092 Uiso 1 1 calc R U . . .
C18 C 0.5152(6) 1.0570(3) 0.1303(3) 0.0570(14) Uani 1 1 d . . . . .
H18A H 0.430831 1.068757 0.156418 0.085 Uiso 1 1 calc R U . . .
H18B H 0.535367 1.099286 0.079005 0.085 Uiso 1 1 calc R U . . .
H18C H 0.579626 1.053591 0.159085 0.085 Uiso 1 1 calc R U . . .
C19 C 0.2704(5) 0.9517(3) 0.1726(3) 0.0553(14) Uani 1 1 d . . . . .
H19A H 0.242542 0.909614 0.223108 0.083 Uiso 1 1 calc R U . . .
H19B H 0.216773 0.953949 0.138174 0.083 Uiso 1 1 calc R U . . .
H19C H 0.262486 1.002651 0.176423 0.083 Uiso 1 1 calc R U . . .
C20 C 0.3604(5) 0.8170(3) 0.1179(3) 0.0521(13) Uani 1 1 d . . . . .
H20A H 0.410016 0.769612 0.115679 0.078 Uiso 1 1 calc R U . . .
H20B H 0.318703 0.842887 0.073929 0.078 Uiso 1 1 calc R U . . .
H20C H 0.295384 0.801643 0.164962 0.078 Uiso 1 1 calc R U . . .
C21 C 0.1819(4) 0.4992(2) 0.1830(2) 0.0337(9) Uani 1 1 d . . . . .
C22 C 0.2704(4) 0.4608(2) 0.1433(2) 0.0308(8) Uani 1 1 d . . . . .
C23 C 0.3533(4) 0.4098(2) 0.1918(2) 0.0307(8) Uani 1 1 d . . . . .
C24 C 0.3172(4) 0.4181(3) 0.2616(2) 0.0366(9) Uani 1 1 d . . . . .
C25 C 0.2082(4) 0.4746(3) 0.2549(3) 0.0449(13) Uani 1 1 d . . . . .
C26 C 0.0892(5) 0.5661(3) 0.1482(3) 0.0569(14) Uani 1 1 d . . . . .
H26A H 0.136528 0.611334 0.108211 0.085 Uiso 1 1 calc R U . . .
H26B H 0.036793 0.581928 0.187687 0.085 Uiso 1 1 calc R U . . .
H26C H 0.033881 0.548616 0.126233 0.085 Uiso 1 1 calc R U . . .
C27 C 0.2933(5) 0.4836(3) 0.0592(2) 0.0457(11) Uani 1 1 d . . . . .
H27A H 0.318196 0.436116 0.049107 0.069 Uiso 1 1 calc R U . . .
H27B H 0.361721 0.521057 0.033070 0.069 Uiso 1 1 calc R U . . .
H27C H 0.214876 0.508419 0.040349 0.069 Uiso 1 1 calc R U . . .
C28 C 0.4717(4) 0.3676(3) 0.1668(3) 0.0473(12) Uani 1 1 d . . . . .
H28A H 0.500507 0.326087 0.211711 0.071 Uiso 1 1 calc R U . . .
H28B H 0.538891 0.405545 0.137168 0.071 Uiso 1 1 calc R U . . .
H28C H 0.453215 0.343731 0.135324 0.071 Uiso 1 1 calc R U . . .
C29 C 0.3872(5) 0.3819(3) 0.3270(3) 0.0578(14) Uani 1 1 d . . . . .
H29A H 0.325667 0.359811 0.375073 0.087 Uiso 1 1 calc R U . . .
H29B H 0.433939 0.422817 0.327366 0.087 Uiso 1 1 calc R U . . .
H29C H 0.447558 0.339682 0.320861 0.087 Uiso 1 1 calc R U . . .
C30 C 0.1505(5) 0.5018(4) 0.3178(3) 0.0663(16) Uani 1 1 d . . . . .
H30A H 0.084642 0.543802 0.301168 0.100 Uiso 1 1 calc R U . . .
H30B H 0.217418 0.522188 0.329591 0.100 Uiso 1 1 calc R U . . .
H30C H 0.112194 0.457008 0.363418 0.100 Uiso 1 1 calc R U . . .
C31 C 0.0137(4) 0.3352(2) 0.1436(2) 0.0380(10) Uani 1 1 d . . . . .
C32 C -0.0825(4) 0.3067(3) 0.2093(3) 0.0378(10) Uani 1 1 d . . . . .
C33 C -0.0394(4) 0.2310(2) 0.2586(2) 0.0314(8) Uani 1 1 d . . . . .
C34 C 0.0804(4) 0.2125(2) 0.2212(2) 0.0308(8) Uani 1 1 d . . . . .
C35 C 0.1153(4) 0.2769(2) 0.1512(2) 0.0312(8) Uani 1 1 d . . . . .
C36 C -0.0003(6) 0.4081(3) 0.0724(3) 0.0650(16) Uani 1 1 d . . . . .
H36A H -0.028185 0.453622 0.085282 0.098 Uiso 1 1 calc R U . . .
H36B H -0.063857 0.399884 0.048818 0.098 Uiso 1 1 calc R U . . .
H36C H 0.082010 0.418288 0.036607 0.098 Uiso 1 1 calc R U . . .
C37 C -0.2157(5) 0.3420(4) 0.2192(4) 0.0693(18) Uani 1 1 d . . . . .
H37A H -0.249419 0.329098 0.273381 0.104 Uiso 1 1 calc R U . . .
H37B H -0.270049 0.320207 0.200252 0.104 Uiso 1 1 calc R U . . .
H37C H -0.214861 0.399631 0.190604 0.104 Uiso 1 1 calc R U . . .
C38 C -0.1117(5) 0.1755(3) 0.3349(3) 0.0564(13) Uani 1 1 d . . . . .
H38A H -0.064236 0.165624 0.374616 0.085 Uiso 1 1 calc R U . . .
H38B H -0.121314 0.125218 0.332883 0.085 Uiso 1 1 calc R U . . .
H38C H -0.196217 0.199596 0.346464 0.085 Uiso 1 1 calc R U . . .
C39 C 0.1476(4) 0.1321(2) 0.2492(3) 0.0446(11) Uani 1 1 d . . . . .
H39A H 0.230039 0.133211 0.214912 0.067 Uiso 1 1 calc R U . . .
H39B H 0.094993 0.092886 0.250450 0.067 Uiso 1 1 calc R U . . .
H39C H 0.161436 0.117650 0.300627 0.067 Uiso 1 1 calc R U . . .
C40 C 0.2319(5) 0.2772(3) 0.0916(3) 0.0547(13) Uani 1 1 d . . . . .
H40A H 0.238742 0.329888 0.049308 0.082 Uiso 1 1 calc R U . . .
H40B H 0.224568 0.237880 0.072648 0.082 Uiso 1 1 calc R U . . .
H40C H 0.308219 0.264026 0.113996 0.082 Uiso 1 1 calc R U . . .
C41 C 0.3714(4) 0.6626(2) 0.3449(2) 0.0342(9) Uani 1 1 d . . . . .
C42 C 0.4267(5) 0.5893(3) 0.3875(3) 0.0447(11) Uani 1 1 d . . . . .
H42 H 0.516102 0.578965 0.375163 0.054 Uiso 1 1 calc R U . . .
C43 C 0.3517(6) 0.5315(3) 0.4478(3) 0.0592(15) Uani 1 1 d . . . . .
H43 H 0.391045 0.482263 0.476162 0.071 Uiso 1 1 calc R U . . .
C44 C 0.2227(6) 0.5437(3) 0.4672(3) 0.0635(16) Uani 1 1 d . . . . .
H44 H 0.172977 0.503774 0.508927 0.076 Uiso 1 1 calc R U . . .
C45 C 0.1664(5) 0.6147(3) 0.4253(3) 0.0532(13) Uani 1 1 d . . . . .
H45 H 0.076670 0.623733 0.438021 0.064 Uiso 1 1 calc R U . . .
C46 C 0.2385(4) 0.6736(3) 0.3647(3) 0.0405(10) Uani 1 1 d . . . . .
H46 H 0.197393 0.722072 0.336141 0.049 Uiso 1 1 calc R U . . .
C47 C 0.5865(4) 0.6583(2) 0.2110(2) 0.0316(8) Uani 1 1 d . . . . .
C48 C 0.7106(4) 0.6494(3) 0.1716(2) 0.0383(10) Uani 1 1 d . . . . .
H48 H 0.778756 0.674033 0.174667 0.046 Uiso 1 1 calc R U . . .
C49 C 0.7354(5) 0.6057(3) 0.1284(2) 0.0441(11) Uani 1 1 d . . . . .
H49 H 0.819593 0.601505 0.101438 0.053 Uiso 1 1 calc R U . . .
C50 C 0.6385(5) 0.5680(3) 0.1243(2) 0.0446(11) Uani 1 1 d . . . . .
H50 H 0.655727 0.537529 0.094967 0.054 Uiso 1 1 calc R U . . .
C51 C 0.5166(5) 0.5750(2) 0.1630(2) 0.0420(10) Uani 1 1 d . . . . .
H51 H 0.449732 0.549159 0.160250 0.050 Uiso 1 1 calc R U . . .
C52 C 0.4896(4) 0.6194(2) 0.2062(2) 0.0356(9) Uani 1 1 d . . . . .
H52 H 0.404798 0.623416 0.232569 0.043 Uiso 1 1 calc R U . . .
C53 C 0.1145(4) 0.1983(2) 0.4542(2) 0.0321(9) Uani 1 1 d . . . . .
C54 C 0.1101(4) 0.1180(2) 0.4706(2) 0.0388(10) Uani 1 1 d . . . . .
H54 H 0.139310 0.100382 0.430997 0.047 Uiso 1 1 calc R U . . .
C55 C 0.0638(5) 0.0636(3) 0.5440(3) 0.0485(12) Uani 1 1 d . . . . .
H55 H 0.060825 0.009516 0.553750 0.058 Uiso 1 1 calc R U . . .
C56 C 0.0220(4) 0.0870(3) 0.6030(3) 0.0510(12) Uani 1 1 d . . . . .
H56 H -0.009684 0.049426 0.652992 0.061 Uiso 1 1 calc R U . . .
C57 C 0.0265(4) 0.1655(3) 0.5886(2) 0.0457(11) Uani 1 1 d . . . . .
H57 H -0.001460 0.181941 0.629034 0.055 Uiso 1 1 calc R U . . .
C58 C 0.0716(4) 0.2207(3) 0.5156(2) 0.0359(9) Uani 1 1 d . . . . .
H58 H 0.073616 0.274663 0.506726 0.043 Uiso 1 1 calc R U . . .
C59 C 0.3543(4) 0.1893(2) 0.3374(2) 0.0338(9) Uani 1 1 d . . . . .
C60 C 0.4315(4) 0.1712(2) 0.2784(3) 0.0380(10) Uani 1 1 d . . . . .
H60 H 0.403351 0.187647 0.231838 0.046 Uiso 1 1 calc R U . . .
C61 C 0.5474(4) 0.1301(3) 0.2870(3) 0.0482(12) Uani 1 1 d . . . . .
H61 H 0.598908 0.119779 0.245776 0.058 Uiso 1 1 calc R U . . .
C62 C 0.5902(5) 0.1035(3) 0.3543(4) 0.0578(15) Uani 1 1 d . . . . .
H62 H 0.668951 0.073759 0.360503 0.069 Uiso 1 1 calc R U . . .
C63 C 0.5158(5) 0.1211(3) 0.4120(3) 0.0568(14) Uani 1 1 d . . . . .
H63 H 0.544391 0.103334 0.458601 0.068 Uiso 1 1 calc R U . . .
C64 C 0.4006(4) 0.1640(3) 0.4048(3) 0.0443(11) Uani 1 1 d . . . . .
H64 H 0.352606 0.176412 0.445492 0.053 Uiso 1 1 calc R U . . .
C65 C 0.3737(6) 0.9591(3) 0.3230(3) 0.0548(14) Uani 1 1 d . . . . .
H65A H 0.311716 0.986031 0.289103 0.066 Uiso 1 1 calc R U . . .
H65B H 0.451817 0.989772 0.301656 0.066 Uiso 1 1 calc R U . . .
C66 C 0.3166(5) 0.9534(3) 0.4029(3) 0.0620(16) Uani 1 1 d . . . . .
H66A H 0.235918 0.986061 0.403537 0.074 Uiso 1 1 calc R U . . .
H66B H 0.376922 0.971196 0.422336 0.074 Uiso 1 1 calc R U . . .
C67 C 0.2906(6) 0.8598(4) 0.4536(3) 0.0683(16) Uani 1 1 d . . . . .
H67A H 0.350861 0.834677 0.488788 0.082 Uiso 1 1 calc R U . . .
H67B H 0.202134 0.852420 0.483479 0.082 Uiso 1 1 calc R U . . .
C68 C 0.3124(5) 0.8251(4) 0.3943(4) 0.078(2) Uani 1 1 d . . . . .
H68A H 0.349219 0.770083 0.414397 0.094 Uiso 1 1 calc R U . . .
H68B H 0.231491 0.825248 0.379065 0.094 Uiso 1 1 calc R U . . .
C69 C -0.1516(4) 0.4612(3) 0.2954(3) 0.0530(13) Uani 1 1 d . . . . .
H69A H -0.152934 0.474725 0.241541 0.064 Uiso 1 1 calc R U . . .
H69B H -0.111515 0.504274 0.297487 0.064 Uiso 1 1 calc R U . . .
C70 C -0.2859(5) 0.4515(3) 0.3421(4) 0.0728(18) Uani 1 1 d . . . . .
H70A H -0.348076 0.456042 0.310846 0.087 Uiso 1 1 calc R U . . .
H70B H -0.309293 0.491912 0.363107 0.087 Uiso 1 1 calc R U . . .
C71 C -0.2820(6) 0.3644(4) 0.4088(4) 0.0768(18) Uani 1 1 d . . . . .
H71A H -0.327781 0.364337 0.458393 0.092 Uiso 1 1 calc R U . . .
H71B H -0.321432 0.326606 0.398437 0.092 Uiso 1 1 calc R U . . .
C72 C -0.1400(6) 0.3429(4) 0.4088(3) 0.083(2) Uani 1 1 d . . . . .
H72A H -0.109745 0.360970 0.441819 0.099 Uiso 1 1 calc R U . . .
H72B H -0.122217 0.284979 0.426044 0.099 Uiso 1 1 calc R U . . .

loop_
_atom_site_aniso_label
_atom_site_aniso_U_11
_atom_site_aniso_U_22
_atom_site_aniso_U_33
_atom_site_aniso_U_23
_atom_site_aniso_U_13
_atom_site_aniso_U_12
Th1 0.03004(8) 0.02545(7) 0.02588(7) -0.01256(6) -0.00954(6) 0.00478(6)
Th2 0.02284(7) 0.02348(7) 0.02578(7) -0.01251(6) -0.00660(5) 0.00251(5)
O1 0.0355(16) 0.0393(16) 0.0412(17) -0.0239(14) -0.0095(13) 0.0072(13)
O1S 0.078(3) 0.127(4) 0.127(4) -0.089(4) -0.021(3) 0.005(3)
O2 0.0321(15) 0.0398(17) 0.0393(16) -0.0210(14) -0.0039(13) 0.0076(12)
N1 0.0305(18) 0.0324(18) 0.0387(19) -0.0193(16) -0.0061(15) 0.0038(14)
N2 0.0290(17) 0.0361(19) 0.048(2) -0.0291(17) -0.0087(15) 0.0054(14)
N3 0.0354(18) 0.0328(18) 0.0280(17) -0.0173(15) -0.0073(14) 0.0080(14)
N4 0.0311(17) 0.0345(18) 0.0312(17) -0.0183(15) -0.0113(14) 0.0121(14)
C1 0.034(2) 0.031(2) 0.033(2) -0.0106(17) -0.0175(17) 0.0012(16)
C1S 0.086(5) 0.092(5) 0.111(6) -0.055(5) -0.038(4) -0.007(4)
C2 0.039(2) 0.032(2) 0.037(2) -0.0168(18) -0.0195(19) 0.0050(17)
C2S 0.061(4) 0.110(6) 0.132(7) -0.054(5) 0.005(4) -0.017(4)
C3 0.039(2) 0.037(2) 0.041(2) -0.011(2) -0.018(2) -0.0031(19)
C3S 0.104(5) 0.063(4) 0.074(4) -0.036(3) -0.008(4) 0.005(4)
C4 0.026(2) 0.061(3) 0.044(3) -0.025(2) -0.0088(19) 0.004(2)
C4S 0.070(4) 0.103(5) 0.094(5) -0.062(4) -0.014(4) -0.007(4)
C5 0.036(2) 0.035(2) 0.048(3) -0.021(2) -0.021(2) 0.0124(18)
C6 0.059(3) 0.053(3) 0.042(3) -0.005(2) -0.023(2) -0.007(2)
C7 0.051(3) 0.056(3) 0.067(3) -0.043(3) -0.030(3) 0.015(2)
C8 0.080(4) 0.048(3) 0.059(3) -0.001(3) -0.029(3) -0.026(3)
C9 0.042(3) 0.118(5) 0.054(3) -0.040(4) -0.002(3) 0.001(3)
C10 0.064(3) 0.048(3) 0.083(4) -0.039(3) -0.042(3) 0.025(3)
C11 0.058(3) 0.044(3) 0.025(2) -0.0159(19) -0.015(2) 0.013(2)
C12 0.054(3) 0.042(3) 0.025(2) -0.0057(19) -0.012(2) 0.001(2)
C13 0.060(3) 0.032(2) 0.029(2) -0.0105(18) -0.020(2) 0.012(2)
C14 0.050(3) 0.041(2) 0.032(2) -0.0173(19) -0.022(2) 0.018(2)
C15 0.053(3) 0.044(3) 0.030(2) -0.0180(19) -0.022(2) 0.012(2)
C16 0.071(3) 0.062(3) 0.029(2) -0.023(2) -0.008(2) 0.017(3)
C17 0.069(4) 0.065(4) 0.034(3) -0.005(2) -0.010(2) -0.008(3)
C18 0.088(4) 0.035(3) 0.050(3) -0.017(2) -0.027(3) 0.009(3)
C19 0.056(3) 0.069(3) 0.052(3) -0.035(3) -0.030(2) 0.030(3)
C20 0.065(3) 0.055(3) 0.050(3) -0.026(2) -0.033(3) 0.010(2)
C21 0.036(2) 0.030(2) 0.039(2) -0.0192(18) -0.0027(18) -0.0050(17)
C22 0.030(2) 0.028(2) 0.036(2) -0.0139(17) -0.0035(17) -0.0082(16)
C23 0.0253(19) 0.029(2) 0.039(2) -0.0167(18) -0.0034(17) -0.0043(15)
C24 0.032(2) 0.043(2) 0.041(2) -0.019(2) -0.0085(18) -0.0123(18)
C25 0.030(2) 0.069(3) 0.064(3) -0.060(3) 0.023(2) -0.033(2)
C26 0.042(3) 0.031(3) 0.080(4) -0.013(2) -0.004(3) 0.003(2)
C27 0.048(3) 0.045(3) 0.040(3) -0.012(2) -0.004(2) -0.013(2)
C28 0.026(2) 0.046(3) 0.069(3) -0.029(2) 0.000(2) 0.0017(19)
C29 0.057(3) 0.070(4) 0.055(3) -0.020(3) -0.027(3) -0.021(3)
C30 0.060(3) 0.081(4) 0.082(4) -0.063(4) 0.010(3) -0.021(3)
C31 0.052(3) 0.026(2) 0.041(2) -0.0095(18) -0.026(2) -0.0014(18)
C32 0.028(2) 0.039(2) 0.060(3) -0.029(2) -0.022(2) 0.0074(17)
C33 0.032(2) 0.032(2) 0.034(2) -0.0136(17) -0.0105(17) -0.0072(17)
C34 0.035(2) 0.0247(19) 0.040(2) -0.0163(17) -0.0146(18) 0.0004(16)
C35 0.039(2) 0.033(2) 0.028(2) -0.0175(17) -0.0058(17) -0.0058(17)
C36 0.103(5) 0.040(3) 0.054(3) -0.002(2) -0.052(3) -0.005(3)
C37 0.041(3) 0.087(4) 0.116(5) -0.070(4) -0.045(3) 0.027(3)
C38 0.052(3) 0.062(3) 0.051(3) -0.017(3) -0.001(2) -0.026(3)
C39 0.050(3) 0.029(2) 0.063(3) -0.023(2) -0.024(2) 0.0074(19)
C40 0.060(3) 0.067(3) 0.047(3) -0.038(3) 0.007(2) -0.017(3)
C41 0.039(2) 0.036(2) 0.035(2) -0.0234(19) -0.0029(18) -0.0021(18)
C42 0.060(3) 0.037(2) 0.041(3) -0.019(2) -0.013(2) 0.003(2)
C43 0.100(5) 0.034(3) 0.040(3) -0.012(2) -0.015(3) -0.004(3)
C44 0.096(5) 0.051(3) 0.044(3) -0.022(3) 0.006(3) -0.029(3)
C45 0.054(3) 0.064(3) 0.056(3) -0.041(3) 0.008(2) -0.026(3)
C46 0.047(3) 0.039(2) 0.042(2) -0.024(2) -0.003(2) -0.007(2)
C47 0.037(2) 0.027(2) 0.033(2) -0.0141(17) -0.0105(17) 0.0033(16)
C48 0.040(2) 0.038(2) 0.039(2) -0.019(2) -0.0095(19) 0.0032(19)
C49 0.051(3) 0.044(3) 0.036(2) -0.021(2) -0.007(2) 0.011(2)
C50 0.071(3) 0.034(2) 0.032(2) -0.0188(19) -0.011(2) 0.006(2)
C51 0.060(3) 0.031(2) 0.039(2) -0.0168(19) -0.010(2) -0.008(2)
C52 0.042(2) 0.029(2) 0.035(2) -0.0131(18) -0.0061(18) -0.0017(18)
C53 0.030(2) 0.037(2) 0.030(2) -0.0132(18) -0.0148(17) 0.0077(17)
C54 0.042(2) 0.037(2) 0.039(2) -0.0150(19) -0.015(2) 0.0046(19)
C55 0.049(3) 0.038(3) 0.055(3) -0.011(2) -0.020(2) -0.002(2)
C56 0.042(3) 0.056(3) 0.040(3) -0.002(2) -0.013(2) -0.003(2)
C57 0.033(2) 0.069(3) 0.032(2) -0.018(2) -0.0098(19) 0.007(2)
C58 0.033(2) 0.044(2) 0.032(2) -0.0173(19) -0.0115(17) 0.0089(18)
C59 0.031(2) 0.033(2) 0.043(2) -0.0207(19) -0.0125(18) 0.0058(17)
C60 0.032(2) 0.039(2) 0.049(3) -0.024(2) -0.0090(19) 0.0040(18)
C61 0.032(2) 0.046(3) 0.079(4) -0.040(3) -0.007(2) 0.001(2)
C62 0.037(3) 0.049(3) 0.109(5) -0.048(3) -0.035(3) 0.015(2)
C63 0.052(3) 0.057(3) 0.082(4) -0.037(3) -0.046(3) 0.017(2)
C64 0.041(2) 0.050(3) 0.055(3) -0.028(2) -0.026(2) 0.013(2)
C65 0.085(4) 0.042(3) 0.049(3) -0.027(2) -0.034(3) 0.027(3)
C66 0.068(4) 0.074(4) 0.061(3) -0.049(3) -0.026(3) 0.035(3)
C67 0.065(4) 0.080(4) 0.072(4) -0.046(3) -0.009(3) 0.001(3)
C68 0.043(3) 0.089(4) 0.141(6) -0.099(5) 0.019(3) -0.014(3)
C69 0.039(3) 0.033(2) 0.080(4) -0.022(2) -0.007(2) 0.010(2)
C70 0.039(3) 0.053(3) 0.113(5) -0.035(3) 0.004(3) 0.011(2)
C71 0.057(4) 0.081(4) 0.087(5) -0.041(4) 0.005(3) 0.003(3)
C72 0.069(4) 0.114(5) 0.057(4) -0.044(4) -0.020(3) 0.059(4)

loop_
_atom_type_symbol
_atom_type_description
_atom_type_scat_dispersion_real
_atom_type_scat_dispersion_imag
_atom_type_scat_source
C C 0.0033 0.0016 'International Tables Vol C Tables 4.2.6.8 and 6.1.1.4'
H H 0.0000 0.0000 'International Tables Vol C Tables 4.2.6.8 and 6.1.1.4'
N N 0.0061 0.0033 'International Tables Vol C Tables 4.2.6.8 and 6.1.1.4'
O O 0.0106 0.0060 'International Tables Vol C Tables 4.2.6.8 and 6.1.1.4'
Th Th -7.2400 8.8979 'International Tables Vol C Tables 4.2.6.8 and 6.1.1.4'

loop_
_geom_angle_atom_site_label_1
_geom_angle_atom_site_label_2
_geom_angle_atom_site_label_3
_geom_angle
_geom_angle_site_symmetry_1
_geom_angle_site_symmetry_3
_geom_angle_publ_flag
N2 Th1 N1 37.12(11) . . ?
N2 Th1 O1 120.81(11) . . ?
N1 Th1 O1 86.48(10) . . ?
N2 Th1 C11 87.07(13) . . ?
N1 Th1 C11 96.37(13) . . ?
O1 Th1 C11 124.93(11) . . ?
N2 Th1 C1 87.73(12) . . ?
N1 Th1 C1 98.58(12) . . ?
O1 Th1 C1 84.69(10) . . ?
C11 Th1 C1 147.57(13) . . ?
N2 Th1 C12 114.46(13) . . ?
N1 Th1 C12 124.02(13) . . ?
O1 Th1 C12 112.58(11) . . ?
C11 Th1 C12 29.10(13) . . ?
C1 Th1 C12 133.71(13) . . ?
N2 Th1 C2 116.31(12) . . ?
N1 Th1 C2 123.62(12) . . ?
O1 Th1 C2 74.28(10) . . ?
C11 Th1 C2 138.09(14) . . ?
C1 Th1 C2 28.88(11) . . ?
C12 Th1 C2 112.28(13) . . ?
N2 Th1 C15 85.48(12) . . ?
N1 Th1 C15 77.78(13) . . ?
O1 Th1 C15 101.49(11) . . ?
C11 Th1 C15 28.87(13) . . ?
C1 Th1 C15 172.52(12) . . ?
C12 Th1 C15 47.73(14) . . ?
C2 Th1 C15 157.09(12) . . ?
N2 Th1 C3 119.83(12) . . ?
N1 Th1 C3 145.07(12) . . ?
O1 Th1 C3 96.07(11) . . ?
C11 Th1 C3 110.05(14) . . ?
C1 Th1 C3 47.38(12) . . ?
C12 Th1 C3 87.13(13) . . ?
C2 Th1 C3 28.55(12) . . ?
C15 Th1 C3 134.85(13) . . ?
N2 Th1 C14 111.45(12) . . ?
N1 Th1 C14 92.08(13) . . ?
O1 Th1 C14 77.54(11) . . ?
C11 Th1 C14 47.45(12) . . ?
C1 Th1 C14 158.67(12) . . ?
C12 Th1 C14 47.44(13) . . ?
C2 Th1 C14 131.96(12) . . ?
C15 Th1 C14 28.81(12) . . ?
C3 Th1 C14 122.55(13) . . ?
N2 Th1 C13 131.94(12) . . ?
N1 Th1 C13 120.52(13) . . ?
O1 Th1 C13 83.97(11) . . ?
C11 Th1 C13 47.69(12) . . ?
C1 Th1 C13 138.32(12) . . ?
C12 Th1 C13 28.93(13) . . ?
C2 Th1 C13 109.63(12) . . ?
C15 Th1 C13 47.55(13) . . ?
C3 Th1 C13 94.35(13) . . ?
C14 Th1 C13 28.63(13) . . ?
N2 Th1 C4 92.83(13) . . ?
N1 Th1 C4 125.71(13) . . ?
O1 Th1 C4 121.41(11) . . ?
C11 Th1 C4 100.98(13) . . ?
C1 Th1 C4 47.37(12) . . ?
C12 Th1 C4 89.52(14) . . ?
C2 Th1 C4 47.28(12) . . ?
C15 Th1 C4 129.83(13) . . ?
C3 Th1 C4 28.82(13) . . ?
C14 Th1 C4 135.99(14) . . ?
C13 Th1 C4 108.85(14) . . ?
N4 Th2 N3 37.16(10) . . ?
N4 Th2 O2 121.72(10) . . ?
N3 Th2 O2 86.50(10) . . ?
N4 Th2 C23 86.13(12) . . ?
N3 Th2 C23 99.29(12) . . ?
O2 Th2 C23 126.98(10) . . ?
N4 Th2 C24 83.31(13) . . ?
N3 Th2 C24 79.66(12) . . ?
O2 Th2 C24 104.22(11) . . ?
C23 Th2 C24 29.23(11) . . ?
N4 Th2 C33 87.71(12) . . ?
N3 Th2 C33 96.78(11) . . ?
O2 Th2 C33 85.68(11) . . ?
C23 Th2 C33 144.18(11) . . ?
C24 Th2 C33 169.15(12) . . ?
N4 Th2 C32 116.43(12) . . ?
N3 Th2 C32 122.10(13) . . ?
O2 Th2 C32 75.03(11) . . ?
C23 Th2 C32 135.60(13) . . ?
C24 Th2 C32 157.75(13) . . ?
C33 Th2 C32 29.08(11) . . ?
N4 Th2 C31 119.46(11) . . ?
N3 Th2 C31 143.44(12) . . ?
O2 Th2 C31 96.77(11) . . ?
C23 Th2 C31 107.24(12) . . ?
C24 Th2 C31 133.49(13) . . ?
C33 Th2 C31 47.58(12) . . ?
C32 Th2 C31 28.66(13) . . ?
N4 Th2 C25 110.10(14) . . ?
N3 Th2 C25 93.69(13) . . ?
O2 Th2 C25 78.97(10) . . ?
C23 Th2 C25 48.20(11) . . ?
C24 Th2 C25 29.84(13) . . ?
C33 Th2 C25 160.83(13) . . ?
C32 Th2 C25 133.41(14) . . ?
C31 Th2 C25 122.74(14) . . ?
N4 Th2 C35 92.30(11) . . ?
N3 Th2 C35 124.29(11) . . ?
O2 Th2 C35 122.31(10) . . ?
C23 Th2 C35 97.49(11) . . ?
C24 Th2 C35 126.59(12) . . ?
C33 Th2 C35 47.54(11) . . ?
C32 Th2 C35 47.47(12) . . ?
C31 Th2 C35 28.86(12) . . ?
C25 Th2 C35 134.79(12) . . ?
N4 Th2 C34 73.72(11) . . ?
N3 Th2 C34 98.54(11) . . ?
O2 Th2 C34 114.39(10) . . ?
C23 Th2 C34 116.62(11) . . ?
C24 Th2 C34 141.21(12) . . ?
C33 Th2 C34 28.73(11) . . ?
C32 Th2 C34 47.26(11) . . ?
C31 Th2 C34 47.08(11) . . ?
C25 Th2 C34 162.28(12) . . ?
C35 Th2 C34 28.46(11) . . ?
N4 Th2 C22 114.05(12) . . ?
N3 Th2 C22 126.38(12) . . ?
O2 Th2 C22 112.39(10) . . ?
C23 Th2 C22 29.04(11) . . ?
C24 Th2 C22 47.70(12) . . ?
C33 Th2 C22 132.71(11) . . ?
C32 Th2 C22 111.34(12) . . ?
C31 Th2 C22 85.99(12) . . ?
C25 Th2 C22 46.97(11) . . ?
C35 Th2 C22 88.32(11) . . ?
C34 Th2 C22 115.37(11) . . ?
C65 O1 C68 108.4(3) . . ?
C65 O1 Th1 129.4(3) . . ?
C68 O1 Th1 122.1(2) . . ?
C3S O1S C1S 114.8(5) . . ?
C69 O2 C72 108.8(3) . . ?
C69 O2 Th2 127.5(3) . . ?
C72 O2 Th2 123.6(2) . . ?
C41 N1 N2 116.3(3) . . ?
C41 N1 Th1 147.1(3) . . ?
N2 N1 Th1 69.03(18) . . ?
C47 N2 N1 117.9(3) . . ?
C47 N2 Th1 143.1(3) . . ?
N1 N2 Th1 73.85(18) . . ?
C53 N3 N4 116.3(3) . . ?
C53 N3 Th2 144.5(3) . . ?
N4 N3 Th2 68.31(17) . . ?
C59 N4 N3 118.5(3) . . ?
C59 N4 Th2 149.8(3) . . ?
N3 N4 Th2 74.53(17) . . ?
C2 C1 C5 107.6(4) . . ?
C2 C1 C6 126.6(4) . . ?
C5 C1 C6 125.5(4) . . ?
C2 C1 Th1 76.0(2) . . ?
C5 C1 Th1 77.2(2) . . ?
C6 C1 Th1 118.3(3) . . ?
O1S C1S C2S 109.9(6) . . ?
O1S C1S H1SA 109.7 . . ?
C2S C1S H1SA 109.7 . . ?
O1S C1S H1SB 109.7 . . ?
C2S C1S H1SB 109.7 . . ?
H1SA C1S H1SB 108.2 . . ?
C3 C2 C1 108.2(4) . . ?
C3 C2 C7 126.0(4) . . ?
C1 C2 C7 125.2(4) . . ?
C3 C2 Th1 76.0(2) . . ?
C1 C2 Th1 75.2(2) . . ?
C7 C2 Th1 122.6(3) . . ?
C1S C2S H2SA 109.5 . . ?
C1S C2S H2SB 109.5 . . ?
H2SA C2S H2SB 109.5 . . ?
C1S C2S H2SC 109.5 . . ?
H2SA C2S H2SC 109.5 . . ?
H2SB C2S H2SC 109.5 . . ?
C2 C3 C4 108.2(4) . . ?
C2 C3 C8 124.1(4) . . ?
C4 C3 C8 126.8(5) . . ?
C2 C3 Th1 75.4(2) . . ?
C4 C3 Th1 76.2(2) . . ?
C8 C3 Th1 122.9(3) . . ?
O1S C3S C4S 111.4(5) . . ?
O1S C3S H3SA 109.4 . . ?
C4S C3S H3SA 109.4 . . ?
O1S C3S H3SB 109.4 . . ?
C4S C3S H3SB 109.4 . . ?
H3SA C3S H3SB 108.0 . . ?
C5 C4 C3 107.6(4) . . ?
C5 C4 C9 125.0(5) . . ?
C3 C4 C9 126.9(5) . . ?
C5 C4 Th1 76.1(2) . . ?
C3 C4 Th1 75.0(2) . . ?
C9 C4 Th1 121.8(3) . . ?
C3S C4S H4SA 109.5 . . ?
C3S C4S H4SB 109.5 . . ?
H4SA C4S H4SB 109.5 . . ?
C3S C4S H4SC 109.5 . . ?
H4SA C4S H4SC 109.5 . . ?
H4SB C4S H4SC 109.5 . . ?
C4 C5 C1 108.5(4) . . ?
C4 C5 C10 127.5(4) . . ?
C1 C5 C10 123.5(4) . . ?
C4 C5 Th1 75.5(2) . . ?
C1 C5 Th1 74.1(2) . . ?
C10 C5 Th1 123.0(3) . . ?
C1 C6 H6A 109.5 . . ?
C1 C6 H6B 109.5 . . ?
H6A C6 H6B 109.5 . . ?
C1 C6 H6C 109.5 . . ?
H6A C6 H6C 109.5 . . ?
H6B C6 H6C 109.5 . . ?
C2 C7 H7A 109.5 . . ?
C2 C7 H7B 109.5 . . ?
H7A C7 H7B 109.5 . . ?
C2 C7 H7C 109.5 . . ?
H7A C7 H7C 109.5 . . ?
H7B C7 H7C 109.5 . . ?
C3 C8 H8B 109.5 . . ?
C3 C8 H8C 109.5 . . ?
H8B C8 H8C 109.5 . . ?
C3 C8 H8A 109.5 . . ?
H8B C8 H8A 109.5 . . ?
H8C C8 H8A 109.5 . . ?
C4 C9 H9A 109.5 . . ?
C4 C9 H9B 109.5 . . ?
H9A C9 H9B 109.5 . . ?
C4 C9 H9C 109.5 . . ?
H9A C9 H9C 109.5 . . ?
H9B C9 H9C 109.5 . . ?
C5 C10 H10A 109.5 . . ?
C5 C10 H10B 109.5 . . ?
H10A C10 H10B 109.5 . . ?
C5 C10 H10C 109.5 . . ?
H10A C10 H10C 109.5 . . ?
H10B C10 H10C 109.5 . . ?
C15 C11 C12 108.4(4) . . ?
C15 C11 C16 126.1(4) . . ?
C12 C11 C16 124.8(5) . . ?
C15 C11 Th1 76.4(2) . . ?
C12 C11 Th1 76.1(2) . . ?
C16 C11 Th1 121.2(3) . . ?
C11 C12 C13 107.7(4) . . ?
C11 C12 C17 124.8(4) . . ?
C13 C12 C17 126.0(5) . . ?
C11 C12 Th1 74.8(2) . . ?
C13 C12 Th1 76.4(2) . . ?
C17 C12 Th1 125.7(3) . . ?
C14 C13 C12 107.7(4) . . ?
C14 C13 C18 127.4(4) . . ?
C12 C13 C18 124.1(5) . . ?
C14 C13 Th1 75.6(2) . . ?
C12 C13 Th1 74.7(2) . . ?
C18 C13 Th1 123.5(3) . . ?
C13 C14 C15 108.5(4) . . ?
C13 C14 C19 127.9(4) . . ?
C15 C14 C19 123.2(4) . . ?
C13 C14 Th1 75.8(2) . . ?
C15 C14 Th1 75.0(2) . . ?
C19 C14 Th1 120.7(3) . . ?
C11 C15 C14 107.7(4) . . ?
C11 C15 C20 127.0(4) . . ?
C14 C15 C20 125.0(4) . . ?
C11 C15 Th1 74.7(2) . . ?
C14 C15 Th1 76.2(2) . . ?
C20 C15 Th1 119.5(3) . . ?
C11 C16 H16A 109.5 . . ?
C11 C16 H16B 109.5 . . ?
H16A C16 H16B 109.5 . . ?
C11 C16 H16C 109.5 . . ?
H16A C16 H16C 109.5 . . ?
H16B C16 H16C 109.5 . . ?
C12 C17 H17A 109.5 . . ?
C12 C17 H17B 109.5 . . ?
H17A C17 H17B 109.5 . . ?
C12 C17 H17C 109.5 . . ?
H17A C17 H17C 109.5 . . ?
H17B C17 H17C 109.5 . . ?
C13 C18 H18A 109.5 . . ?
C13 C18 H18B 109.5 . . ?
H18A C18 H18B 109.5 . . ?
C13 C18 H18C 109.5 . . ?
H18A C18 H18C 109.5 . . ?
H18B C18 H18C 109.5 . . ?
C14 C19 H19A 109.5 . . ?
C14 C19 H19B 109.5 . . ?
H19A C19 H19B 109.5 . . ?
C14 C19 H19C 109.5 . . ?
H19A C19 H19C 109.5 . . ?
H19B C19 H19C 109.5 . . ?
C15 C20 H20A 109.5 . . ?
C15 C20 H20B 109.5 . . ?
H20A C20 H20B 109.5 . . ?
C15 C20 H20C 109.5 . . ?
H20A C20 H20C 109.5 . . ?
H20B C20 H20C 109.5 . . ?
C25 C21 C22 108.8(4) . . ?
C25 C21 C26 125.4(4) . . ?
C22 C21 C26 125.0(4) . . ?
C25 C21 Th2 74.9(2) . . ?
C22 C21 Th2 75.1(2) . . ?
C26 C21 Th2 124.3(3) . . ?
C21 C22 C23 108.5(4) . . ?
C21 C22 C27 125.4(4) . . ?
C23 C22 C27 124.6(4) . . ?
C21 C22 Th2 76.4(2) . . ?
C23 C22 Th2 73.4(2) . . ?
C27 C22 Th2 127.1(3) . . ?
C24 C23 C22 107.8(3) . . ?
C24 C23 C28 126.7(4) . . ?
C22 C23 C28 124.6(4) . . ?
C24 C23 Th2 75.6(2) . . ?
C22 C23 Th2 77.5(2) . . ?
C28 C23 Th2 121.8(3) . . ?
C23 C24 C25 106.8(4) . . ?
C23 C24 C29 126.4(4) . . ?
C25 C24 C29 126.5(4) . . ?
C23 C24 Th2 75.2(2) . . ?
C25 C24 Th2 76.5(2) . . ?
C29 C24 Th2 119.1(3) . . ?
C21 C25 C24 108.0(3) . . ?
C21 C25 C30 130.9(5) . . ?
C24 C25 C30 120.9(5) . . ?
C21 C25 Th2 77.0(2) . . ?
C24 C25 Th2 73.7(2) . . ?
C30 C25 Th2 119.2(3) . . ?
C21 C26 H26A 109.5 . . ?
C21 C26 H26B 109.5 . . ?
H26A C26 H26B 109.5 . . ?
C21 C26 H26C 109.5 . . ?
H26A C26 H26C 109.5 . . ?
H26B C26 H26C 109.5 . . ?
C22 C27 H27A 109.5 . . ?
C22 C27 H27B 109.5 . . ?
H27A C27 H27B 109.5 . . ?
C22 C27 H27C 109.5 . . ?
H27A C27 H27C 109.5 . . ?
H27B C27 H27C 109.5 . . ?
C23 C28 H28A 109.5 . . ?
C23 C28 H28B 109.5 . . ?
H28A C28 H28B 109.5 . . ?
C23 C28 H28C 109.5 . . ?
H28A C28 H28C 109.5 . . ?
H28B C28 H28C 109.5 . . ?
C24 C29 H29A 109.5 . . ?
C24 C29 H29B 109.5 . . ?
H29A C29 H29B 109.5 . . ?
C24 C29 H29C 109.5 . . ?
H29A C29 H29C 109.5 . . ?
H29B C29 H29C 109.5 . . ?
C25 C30 H30A 109.5 . . ?
C25 C30 H30B 109.5 . . ?
H30A C30 H30B 109.5 . . ?
C25 C30 H30C 109.5 . . ?
H30A C30 H30C 109.5 . . ?
H30B C30 H30C 109.5 . . ?
C32 C31 C35 108.3(4) . . ?
C32 C31 C36 124.9(4) . . ?
C35 C31 C36 125.9(5) . . ?
C32 C31 Th2 75.6(2) . . ?
C35 C31 Th2 75.8(2) . . ?
C36 C31 Th2 123.3(3) . . ?
C31 C32 C33 107.7(3) . . ?
C31 C32 C37 126.0(4) . . ?
C33 C32 C37 125.3(5) . . ?
C31 C32 Th2 75.8(2) . . ?
C33 C32 Th2 74.5(2) . . ?
C37 C32 Th2 124.6(3) . . ?
C34 C33 C32 107.7(4) . . ?
C34 C33 C38 124.8(4) . . ?
C32 C33 C38 127.4(4) . . ?
C34 C33 Th2 77.2(2) . . ?
C32 C33 Th2 76.4(2) . . ?
C38 C33 Th2 116.7(3) . . ?
C35 C34 C33 108.7(3) . . ?
C35 C34 C39 127.1(4) . . ?
C33 C34 C39 123.7(4) . . ?
C35 C34 Th2 75.5(2) . . ?
C33 C34 Th2 74.1(2) . . ?
C39 C34 Th2 123.0(3) . . ?
C34 C35 C31 107.6(4) . . ?
C34 C35 C40 124.7(4) . . ?
C31 C35 C40 127.2(4) . . ?
C34 C35 Th2 76.0(2) . . ?
C31 C35 Th2 75.4(2) . . ?
C40 C35 Th2 121.2(3) . . ?
C31 C36 H36A 109.5 . . ?
C31 C36 H36B 109.5 . . ?
H36A C36 H36B 109.5 . . ?
C31 C36 H36C 109.5 . . ?
H36A C36 H36C 109.5 . . ?
H36B C36 H36C 109.5 . . ?
C32 C37 H37A 109.5 . . ?
C32 C37 H37B 109.5 . . ?
H37A C37 H37B 109.5 . . ?
C32 C37 H37C 109.5 . . ?
H37A C37 H37C 109.5 . . ?
H37B C37 H37C 109.5 . . ?
C33 C38 H38A 109.5 . . ?
C33 C38 H38B 109.5 . . ?
H38A C38 H38B 109.5 . . ?
C33 C38 H38C 109.5 . . ?
H38A C38 H38C 109.5 . . ?
H38B C38 H38C 109.5 . . ?
C34 C39 H39A 109.5 . . ?
C34 C39 H39B 109.5 . . ?
H39A C39 H39B 109.5 . . ?
C34 C39 H39C 109.5 . . ?
H39A C39 H39C 109.5 . . ?
H39B C39 H39C 109.5 . . ?
C35 C40 H40A 109.5 . . ?
C35 C40 H40B 109.5 . . ?
H40A C40 H40B 109.5 . . ?
C35 C40 H40C 109.5 . . ?
H40A C40 H40C 109.5 . . ?
H40B C40 H40C 109.5 . . ?
N1 C41 C42 124.7(4) . . ?
N1 C41 C46 118.1(4) . . ?
C42 C41 C46 117.1(4) . . ?
C43 C42 C41 120.4(5) . . ?
C43 C42 H42 119.8 . . ?
C41 C42 H42 119.8 . . ?
C44 C43 C42 121.7(5) . . ?
C44 C43 H43 119.1 . . ?
C42 C43 H43 119.1 . . ?
C43 C44 C45 118.7(5) . . ?
C43 C44 H44 120.6 . . ?
C45 C44 H44 120.6 . . ?
C44 C45 C46 121.0(5) . . ?
C44 C45 H45 119.5 . . ?
C46 C45 H45 119.5 . . ?
C45 C46 C41 121.0(5) . . ?
C45 C46 H46 119.5 . . ?
C41 C46 H46 119.5 . . ?
N2 C47 C52 124.8(4) . . ?
N2 C47 C48 117.9(4) . . ?
C52 C47 C48 117.3(4) . . ?
C49 C48 C47 121.3(4) . . ?
C49 C48 H48 119.3 . . ?
C47 C48 H48 119.3 . . ?
C50 C49 C48 120.4(4) . . ?
C50 C49 H49 119.8 . . ?
C48 C49 H49 119.8 . . ?
C51 C50 C49 119.3(4) . . ?
C51 C50 H50 120.4 . . ?
C49 C50 H50 120.4 . . ?
C50 C51 C52 121.1(4) . . ?
C50 C51 H51 119.4 . . ?
C52 C51 H51 119.4 . . ?
C51 C52 C47 120.5(4) . . ?
C51 C52 H52 119.8 . . ?
C47 C52 H52 119.8 . . ?
N3 C53 C54 124.8(4) . . ?
N3 C53 C58 118.3(4) . . ?
C54 C53 C58 116.9(4) . . ?
C55 C54 C53 121.0(4) . . ?
C55 C54 H54 119.5 . . ?
C53 C54 H54 119.5 . . ?
C56 C55 C54 120.9(5) . . ?
C56 C55 H55 119.5 . . ?
C54 C55 H55 119.5 . . ?
C57 C56 C55 119.3(4) . . ?
C57 C56 H56 120.4 . . ?
C55 C56 H56 120.4 . . ?
C56 C57 C58 120.7(4) . . ?
C56 C57 H57 119.7 . . ?
C58 C57 H57 119.7 . . ?
C57 C58 C53 121.2(4) . . ?
C57 C58 H58 119.4 . . ?
C53 C58 H58 119.4 . . ?
N4 C59 C64 124.8(4) . . ?
N4 C59 C60 117.9(4) . . ?
C64 C59 C60 117.2(4) . . ?
C61 C60 C59 120.9(4) . . ?
C61 C60 H60 119.5 . . ?
C59 C60 H60 119.5 . . ?
C60 C61 C62 121.3(5) . . ?
C60 C61 H61 119.4 . . ?
C62 C61 H61 119.4 . . ?
C63 C62 C61 118.1(4) . . ?
C63 C62 H62 120.9 . . ?
C61 C62 H62 120.9 . . ?
C62 C63 C64 122.2(5) . . ?
C62 C63 H63 118.9 . . ?
C64 C63 H63 118.9 . . ?
C63 C64 C59 120.2(4) . . ?
C63 C64 H64 119.9 . . ?
C59 C64 H64 119.9 . . ?
O1 C65 C66 107.3(4) . . ?
O1 C65 H65A 110.2 . . ?
C66 C65 H65A 110.2 . . ?
O1 C65 H65B 110.2 . . ?
C66 C65 H65B 110.2 . . ?
H65A C65 H65B 108.5 . . ?
C65 C66 C67 104.4(4) . . ?
C65 C66 H66A 110.9 . . ?
C67 C66 H66A 110.9 . . ?
C65 C66 H66B 110.9 . . ?
C67 C66 H66B 110.9 . . ?
H66A C66 H66B 108.9 . . ?
C68 C67 C66 104.0(5) . . ?
C68 C67 H67A 111.0 . . ?
C66 C67 H67A 111.0 . . ?
C68 C67 H67B 111.0 . . ?
C66 C67 H67B 111.0 . . ?
H67A C67 H67B 109.0 . . ?
O1 C68 C67 103.9(4) . . ?
O1 C68 H68A 111.0 . . ?
C67 C68 H68A 111.0 . . ?
O1 C68 H68B 111.0 . . ?
C67 C68 H68B 111.0 . . ?
H68A C68 H68B 109.0 . . ?
O2 C69 C70 107.6(4) . . ?
O2 C69 H69A 110.2 . . ?
C70 C69 H69A 110.2 . . ?
O2 C69 H69B 110.2 . . ?
C70 C69 H69B 110.2 . . ?
H69A C69 H69B 108.5 . . ?
C69 C70 C71 104.4(4) . . ?
C69 C70 H70A 110.9 . . ?
C71 C70 H70A 110.9 . . ?
C69 C70 H70B 110.9 . . ?
C71 C70 H70B 110.9 . . ?
H70A C70 H70B 108.9 . . ?
C72 C71 C70 104.5(5) . . ?
C72 C71 H71A 110.8 . . ?
C70 C71 H71A 110.8 . . ?
C72 C71 H71B 110.8 . . ?
C70 C71 H71B 110.8 . . ?
H71A C71 H71B 108.9 . . ?
O2 C72 C71 102.7(4) . . ?
O2 C72 H72A 111.2 . . ?
C71 C72 H72A 111.2 . . ?
O2 C72 H72B 111.2 . . ?
C71 C72 H72B 111.2 . . ?
H72A C72 H72B 109.1 . . ?

loop_
_geom_bond_atom_site_label_1
_geom_bond_atom_site_label_2
_geom_bond_distance
_geom_bond_site_symmetry_2
_geom_bond_publ_flag
Th1 N2 2.272(3) . ?
Th1 N1 2.338(3) . ?
Th1 O1 2.543(3) . ?
Th1 C11 2.819(4) . ?
Th1 C1 2.827(4) . ?
Th1 C12 2.835(4) . ?
Th1 C2 2.837(4) . ?
Th1 C15 2.840(4) . ?
Th1 C3 2.844(4) . ?
Th1 C14 2.855(4) . ?
Th1 C13 2.857(4) . ?
Th1 C4 2.859(4) . ?
Th2 N4 2.258(3) . ?
Th2 N3 2.342(3) . ?
Th2 O2 2.537(3) . ?
Th2 C23 2.802(4) . ?
Th2 C24 2.808(4) . ?
Th2 C33 2.813(4) . ?
Th2 C32 2.838(4) . ?
Th2 C31 2.840(4) . ?
Th2 C25 2.844(4) . ?
Th2 C35 2.846(4) . ?
Th2 C34 2.852(4) . ?
Th2 C22 2.854(4) . ?
O1 C65 1.452(5) . ?
O1 C68 1.494(6) . ?
O1S C3S 1.370(7) . ?
O1S C1S 1.450(8) . ?
O2 C69 1.459(5) . ?
O2 C72 1.488(6) . ?
N1 C41 1.387(5) . ?
N1 N2 1.469(4) . ?
N2 C47 1.386(5) . ?
N3 C53 1.393(5) . ?
N3 N4 1.468(4) . ?
N4 C59 1.383(5) . ?
C1 C2 1.413(5) . ?
C1 C5 1.413(6) . ?
C1 C6 1.497(6) . ?
C1S C2S 1.451(9) . ?
C1S H1SA 0.9900 . ?
C1S H1SB 0.9900 . ?
C2 C3 1.401(6) . ?
C2 C7 1.501(6) . ?
C2S H2SA 0.9800 . ?
C2S H2SB 0.9800 . ?
C2S H2SC 0.9800 . ?
C3 C4 1.419(6) . ?
C3 C8 1.518(6) . ?
C3S C4S 1.464(8) . ?
C3S H3SA 0.9900 . ?
C3S H3SB 0.9900 . ?
C4 C5 1.402(6) . ?
C4 C9 1.508(6) . ?
C4S H4SA 0.9800 . ?
C4S H4SB 0.9800 . ?
C4S H4SC 0.9800 . ?
C5 C10 1.508(6) . ?
C6 H6A 0.9800 . ?
C6 H6B 0.9800 . ?
C6 H6C 0.9800 . ?
C7 H7A 0.9800 . ?
C7 H7B 0.9800 . ?
C7 H7C 0.9800 . ?
C8 H8B 0.9800 . ?
C8 H8C 0.9800 . ?
C8 H8A 0.9800 . ?
C9 H9A 0.9800 . ?
C9 H9B 0.9800 . ?
C9 H9C 0.9800 . ?
C10 H10A 0.9800 . ?
C10 H10B 0.9800 . ?
C10 H10C 0.9800 . ?
C11 C15 1.411(6) . ?
C11 C12 1.420(6) . ?
C11 C16 1.512(6) . ?
C12 C13 1.422(6) . ?
C12 C17 1.496(7) . ?
C13 C14 1.412(7) . ?
C13 C18 1.506(6) . ?
C14 C15 1.417(6) . ?
C14 C19 1.511(6) . ?
C15 C20 1.496(6) . ?
C16 H16A 0.9800 . ?
C16 H16B 0.9800 . ?
C16 H16C 0.9800 . ?
C17 H17A 0.9800 . ?
C17 H17B 0.9800 . ?
C17 H17C 0.9800 . ?
C18 H18A 0.9800 . ?
C18 H18B 0.9800 . ?
C18 H18C 0.9800 . ?
C19 H19A 0.9800 . ?
C19 H19B 0.9800 . ?
C19 H19C 0.9800 . ?
C20 H20A 0.9800 . ?
C20 H20B 0.9800 . ?
C20 H20C 0.9800 . ?
C21 C25 1.385(6) . ?
C21 C22 1.407(5) . ?
C21 C26 1.507(6) . ?
C22 C23 1.419(5) . ?
C22 C27 1.501(6) . ?
C23 C24 1.416(6) . ?
C23 C28 1.499(5) . ?
C24 C25 1.456(6) . ?
C24 C29 1.509(6) . ?
C25 C30 1.515(6) . ?
C26 H26A 0.9800 . ?
C26 H26B 0.9800 . ?
C26 H26C 0.9800 . ?
C27 H27A 0.9800 . ?
C27 H27B 0.9800 . ?
C27 H27C 0.9800 . ?
C28 H28A 0.9800 . ?
C28 H28B 0.9800 . ?
C28 H28C 0.9800 . ?
C29 H29A 0.9800 . ?
C29 H29B 0.9800 . ?
C29 H29C 0.9800 . ?
C30 H30A 0.9800 . ?
C30 H30B 0.9800 . ?
C30 H30C 0.9800 . ?
C31 C32 1.405(6) . ?
C31 C35 1.417(6) . ?
C31 C36 1.505(6) . ?
C32 C33 1.419(6) . ?
C32 C37 1.499(6) . ?
C33 C34 1.406(6) . ?
C33 C38 1.515(6) . ?
C34 C35 1.401(5) . ?
C34 C39 1.503(5) . ?
C35 C40 1.507(6) . ?
C36 H36A 0.9800 . ?
C36 H36B 0.9800 . ?
C36 H36C 0.9800 . ?
C37 H37A 0.9800 . ?
C37 H37B 0.9800 . ?
C37 H37C 0.9800 . ?
C38 H38A 0.9800 . ?
C38 H38B 0.9800 . ?
C38 H38C 0.9800 . ?
C39 H39A 0.9800 . ?
C39 H39B 0.9800 . ?
C39 H39C 0.9800 . ?
C40 H40A 0.9800 . ?
C40 H40B 0.9800 . ?
C40 H40C 0.9800 . ?
C41 C42 1.400(6) . ?
C41 C46 1.404(6) . ?
C42 C43 1.390(7) . ?
C42 H42 0.9500 . ?
C43 C44 1.366(8) . ?
C43 H43 0.9500 . ?
C44 C45 1.373(8) . ?
C44 H44 0.9500 . ?
C45 C46 1.388(6) . ?
C45 H45 0.9500 . ?
C46 H46 0.9500 . ?
C47 C52 1.401(6) . ?
C47 C48 1.408(6) . ?
C48 C49 1.382(6) . ?
C48 H48 0.9500 . ?
C49 C50 1.380(7) . ?
C49 H49 0.9500 . ?
C50 C51 1.376(6) . ?
C50 H50 0.9500 . ?
C51 C52 1.391(6) . ?
C51 H51 0.9500 . ?
C52 H52 0.9500 . ?
C53 C54 1.401(6) . ?
C53 C58 1.411(5) . ?
C54 C55 1.389(6) . ?
C54 H54 0.9500 . ?
C55 C56 1.377(7) . ?
C55 H55 0.9500 . ?
C56 C57 1.377(7) . ?
C56 H56 0.9500 . ?
C57 C58 1.386(6) . ?
C57 H57 0.9500 . ?
C58 H58 0.9500 . ?
C59 C64 1.403(6) . ?
C59 C60 1.406(6) . ?
C60 C61 1.379(6) . ?
C60 H60 0.9500 . ?
C61 C62 1.380(7) . ?
C61 H61 0.9500 . ?
C62 C63 1.370(7) . ?
C62 H62 0.9500 . ?
C63 C64 1.382(6) . ?
C63 H63 0.9500 . ?
C64 H64 0.9500 . ?
C65 C66 1.522(7) . ?
C65 H65A 0.9900 . ?
C65 H65B 0.9900 . ?
C66 C67 1.627(8) . ?
C66 H66A 0.9900 . ?
C66 H66B 0.9900 . ?
C67 C68 1.532(7) . ?
C67 H67A 0.9900 . ?
C67 H67B 0.9900 . ?
C68 H68A 0.9900 . ?
C68 H68B 0.9900 . ?
C69 C70 1.510(7) . ?
C69 H69A 0.9900 . ?
C69 H69B 0.9900 . ?
C70 C71 1.599(8) . ?
C70 H70A 0.9900 . ?
C70 H70B 0.9900 . ?
C71 C72 1.528(8) . ?
C71 H71A 0.9900 . ?
C71 H71B 0.9900 . ?
C72 H72A 0.9900 . ?
C72 H72B 0.9900 . ?
